data_1512676
loop_
_publ_author_name
'Lukas K. Filak'
'Simone Goeschl'
'Stefanie Hackl'
'Michael A. Jakupec'
'Vladimir B. Arion'

_publ_section_title
;
 Ruthenium- and Osmium-Arene Complexes of 8-Substituted
 Indolo[3,2-c]quinolines: Synthesis,X-ray Diffraction Structures,
 Spectroscopic Properties, and Antiproli- ferative Activity
;
_journal_name_full
;
Inorganica Chimica Acta
;
_journal_page_first 252
_journal_page_last 260
_journal_paper_doi 10.1016/j.ica.2012.06.004
_journal_volume 393
_journal_year 2012
_chemical_formula_moiety 'C32 H30 Br Cl N5 Os, Cl, 0.75(H2 O)'
_chemical_formula_sum 'C32 H31.5 Br Cl2 N5 O0.75 Os'
_chemical_formula_weight 839.13
_chemical_name_systematic
; 
{(hapto^6^-p-Cymene)[N-(8-bromo-5,11-dihydroindolo[3,2-c]quinolin-6-
ylidene)-kappaN'-(1-kappaN-pyridin-2-yl-ethylidene)]azine 
chloridoosmium(II)}chloride hydrate
;
_space_group_IT_number 2
_symmetry_cell_setting triclinic
_symmetry_space_group_name_Hall '-P 1'
_symmetry_space_group_name_H-M 'P -1'
_atom_sites_solution_hydrogens geom
_atom_sites_solution_primary direct
_atom_sites_solution_secondary difmap
_cell_angle_alpha 98.018(2)
_cell_angle_beta 95.312(2)
_cell_angle_gamma 112.859(3)
_cell_formula_units_Z 4
_cell_length_a 12.3508(4)
_cell_length_b 13.3564(5)
_cell_length_c 20.5840(8)
_cell_measurement_reflns_used 9698
_cell_measurement_temperature 150(2)
_cell_measurement_theta_max 30.00
_cell_measurement_theta_min 2.49
_cell_volume 3058.0(2)
_computing_cell_refinement 'Bruker SAINT'
_computing_data_collection 'Bruker APEX2'
_computing_data_reduction 'Bruker SAINT'
_computing_molecular_graphics 'Bruker SHELXTL'
_computing_publication_material 'Bruker SHELXTL'
_computing_structure_refinement 'SHELXL-97 (Sheldrick, 2008)'
_computing_structure_solution 'SHELXS-97 (Sheldrick, 2008)'
_diffrn_ambient_temperature 150(2)
_diffrn_measured_fraction_theta_full 0.999
_diffrn_measured_fraction_theta_max 0.999
_diffrn_measurement_device_type 'Bruker APEX-II CCD'
_diffrn_measurement_method '\f and \w scans'
_diffrn_radiation_monochromator graphite
_diffrn_radiation_source 'fine-focus sealed tube'
_diffrn_radiation_type MoK\a
_diffrn_radiation_wavelength 0.71073
_diffrn_reflns_av_R_equivalents 0.0438
_diffrn_reflns_av_sigmaI/netI 0.0247
_diffrn_reflns_limit_h_max 14
_diffrn_reflns_limit_h_min -14
_diffrn_reflns_limit_k_max 16
_diffrn_reflns_limit_k_min -16
_diffrn_reflns_limit_l_max 24
_diffrn_reflns_limit_l_min -24
_diffrn_reflns_number 88181
_diffrn_reflns_theta_full 25.50
_diffrn_reflns_theta_max 25.50
_diffrn_reflns_theta_min 1.69
_exptl_absorpt_coefficient_mu 5.686
_exptl_absorpt_correction_T_max 0.8045
_exptl_absorpt_correction_T_min 0.4826
_exptl_absorpt_correction_type multi-scan
_exptl_absorpt_process_details SADABS
_exptl_crystal_colour orange
_exptl_crystal_density_diffrn 1.823
_exptl_crystal_density_method 'not measured'
_exptl_crystal_description plate
_exptl_crystal_F_000 1638
_exptl_crystal_size_max 0.15
_exptl_crystal_size_mid 0.12
_exptl_crystal_size_min 0.04
_refine_diff_density_max 1.689
_refine_diff_density_min -1.160
_refine_diff_density_rms 0.086
_refine_ls_extinction_method none
_refine_ls_goodness_of_fit_ref 1.018
_refine_ls_hydrogen_treatment constr
_refine_ls_matrix_type full
_refine_ls_number_parameters 771
_refine_ls_number_reflns 11358
_refine_ls_number_restraints 6
_refine_ls_restrained_S_all 1.018
_refine_ls_R_factor_all 0.0287
_refine_ls_R_factor_gt 0.0208
_refine_ls_shift/su_max 0.002
_refine_ls_shift/su_mean 0.000
_refine_ls_structure_factor_coef Fsqd
_refine_ls_weighting_details 'calc w=1/[\s^2^(Fo^2^)+(0.0214P)^2^+4.2038P] where P=(Fo^2^+2Fc^2^)/3'
_refine_ls_weighting_scheme calc
_refine_ls_wR_factor_gt 0.0482
_refine_ls_wR_factor_ref 0.0506
_reflns_number_gt 9846
_reflns_number_total 11358
_reflns_threshold_expression >2sigma(I)
_cod_data_source_file ICA-2012-393-252-260-4.cif
_cod_data_source_block RIBU063a
_cod_original_cell_volume 3057.97(19)
_cod_original_sg_symbol_H-M P-1
_cod_original_formula_sum 'C32 H31.50 Br Cl2 N5 O0.75 Os'
_cod_database_code 1512676

loop_
_symmetry_equiv_pos_as_xyz
'x, y, z'
'-x, -y, -z'

loop_
_atom_site_label
_atom_site_type_symbol
_atom_site_fract_x
_atom_site_fract_y
_atom_site_fract_z
_atom_site_U_iso_or_equiv
_atom_site_adp_type
_atom_site_occupancy
_atom_site_symmetry_multiplicity
_atom_site_calc_flag
_atom_site_refinement_flags
_atom_site_disorder_assembly
_atom_site_disorder_group
Os2 Os 0.927352(11) 0.218265(10) 0.227017(6) 0.02239(4) Uani 1 1 d . . .
Br2 Br 0.59321(3) -0.32699(3) -0.056898(19) 0.03951(9) Uani 1 1 d . . .
Cl2 Cl 1.13412(7) 0.29318(6) 0.27259(4) 0.02772(18) Uani 1 1 d . . .
N36 N 1.0512(2) 0.0307(2) 0.23371(14) 0.0255(6) Uani 1 1 d . . .
H36 H 1.0922 0.1023 0.2369 0.031 Uiso 1 1 calc R . .
N42 N 0.8740(2) -0.3051(2) 0.20288(14) 0.0273(6) Uani 1 1 d . . .
H42 H 0.8778 -0.3551 0.2256 0.033 Uiso 1 1 calc R . .
N43 N 0.9363(2) 0.0225(2) 0.13270(14) 0.0250(6) Uani 1 1 d . . .
N44 N 0.9748(2) 0.1369(2) 0.14852(13) 0.0230(6) Uani 1 1 d . . .
N48 N 0.9897(2) 0.3350(2) 0.16754(13) 0.0229(6) Uani 1 1 d . . .
C32 C 1.0451(3) -0.1789(3) 0.33456(19) 0.0320(8) Uani 1 1 d . . .
H32 H 1.0064 -0.2564 0.3327 0.038 Uiso 1 1 calc R . .
C33 C 1.1245(3) -0.1125(3) 0.3897(2) 0.0394(9) Uani 1 1 d . . .
H33 H 1.1396 -0.1439 0.4264 0.047 Uiso 1 1 calc R . .
C34 C 1.1837(3) 0.0020(3) 0.39237(18) 0.0329(8) Uani 1 1 d . . .
H34 H 1.2405 0.0473 0.4302 0.039 Uiso 1 1 calc R . .
C35 C 1.1600(3) 0.0483(3) 0.34072(18) 0.0309(8) Uani 1 1 d . . .
H35 H 1.1999 0.1258 0.3427 0.037 Uiso 1 1 calc R . .
C35A C 1.0773(3) -0.0182(3) 0.28517(17) 0.0244(7) Uani 1 1 d . . .
C37 C 0.9671(3) -0.0241(3) 0.17902(16) 0.0240(7) Uani 1 1 d . . .
C37A C 0.9098(3) -0.1415(2) 0.17253(16) 0.0231(7) Uani 1 1 d . . .
C37B C 0.8214(3) -0.2253(3) 0.12246(16) 0.0239(7) Uani 1 1 d . . .
C38 C 0.7570(3) -0.2238(3) 0.06337(17) 0.0261(7) Uani 1 1 d . . .
H38 H 0.7659 -0.1562 0.0499 0.031 Uiso 1 1 calc R . .
C39 C 0.6797(3) -0.3248(3) 0.02546(17) 0.0296(8) Uani 1 1 d . . .
C40 C 0.6639(3) -0.4244(3) 0.04446(18) 0.0321(8) Uani 1 1 d . . .
H40 H 0.6113 -0.4919 0.0161 0.039 Uiso 1 1 calc R . .
C41 C 0.7231(3) -0.4272(3) 0.10361(19) 0.0307(8) Uani 1 1 d . . .
H41 H 0.7106 -0.4953 0.1174 0.037 Uiso 1 1 calc R . .
C41A C 0.8020(3) -0.3266(3) 0.14255(17) 0.0255(7) Uani 1 1 d . . .
C42A C 0.9382(3) -0.1934(3) 0.22146(17) 0.0247(7) Uani 1 1 d . . .
C42B C 1.0208(3) -0.1329(3) 0.28095(17) 0.0250(7) Uani 1 1 d . . .
C45 C 1.0292(3) 0.1936(3) 0.10616(16) 0.0211(7) Uani 1 1 d . . .
C46 C 1.0716(3) 0.1454(3) 0.04998(17) 0.0306(8) Uani 1 1 d . . .
H46A H 1.0474 0.0661 0.0491 0.046 Uiso 1 1 calc R . .
H46B H 1.1586 0.1821 0.0555 0.046 Uiso 1 1 calc R . .
H46C H 1.0368 0.1562 0.0081 0.046 Uiso 1 1 calc R . .
C47 C 1.0428(3) 0.3081(2) 0.11725(16) 0.0208(7) Uani 1 1 d . . .
C49 C 0.9925(3) 0.4374(3) 0.17975(18) 0.0290(8) Uani 1 1 d . . .
H49 H 0.9577 0.4574 0.2159 0.035 Uiso 1 1 calc R . .
C50 C 1.0442(3) 0.5139(3) 0.14172(18) 0.0317(8) Uani 1 1 d . . .
H50 H 1.0415 0.5847 0.1500 0.038 Uiso 1 1 calc R . .
C51 C 1.1003(3) 0.4873(3) 0.09122(18) 0.0311(8) Uani 1 1 d . . .
H51 H 1.1386 0.5402 0.0652 0.037 Uiso 1 1 calc R . .
C52 C 1.1002(3) 0.3837(3) 0.07897(16) 0.0250(7) Uani 1 1 d . . .
H52 H 1.1390 0.3641 0.0447 0.030 Uiso 1 1 calc R . .
C53 C 0.8838(3) 0.2080(3) 0.33019(19) 0.0399(9) Uani 1 1 d . . .
C54 C 0.8475(3) 0.2846(3) 0.3048(2) 0.0379(9) Uani 1 1 d . . .
H54 H 0.8729 0.3575 0.3297 0.046 Uiso 1 1 calc R . .
C55 C 0.7739(3) 0.2535(3) 0.2429(2) 0.0363(9) Uani 1 1 d . . .
H55 H 0.7530 0.3073 0.2260 0.044 Uiso 1 1 calc R . .
C56 C 0.7298(3) 0.1454(3) 0.2048(2) 0.0353(9) Uani 1 1 d . . .
C57 C 0.7732(3) 0.0719(3) 0.2298(2) 0.0341(9) Uani 1 1 d . . .
H57 H 0.7507 0.0000 0.2042 0.041 Uiso 1 1 calc R . .
C58 C 0.8488(3) 0.1025(3) 0.2915(2) 0.0384(9) Uani 1 1 d . . .
H58 H 0.8761 0.0512 0.3069 0.046 Uiso 1 1 calc R . .
C59 C 0.9668(4) 0.2409(5) 0.3951(2) 0.0687(15) Uani 1 1 d . . .
H59A H 0.9218 0.2101 0.4296 0.103 Uiso 1 1 calc R . .
H59B H 1.0047 0.3218 0.4077 0.103 Uiso 1 1 calc R . .
H59C H 1.0282 0.2121 0.3902 0.103 Uiso 1 1 calc R . .
C60 C 0.6445(4) 0.1158(4) 0.1407(2) 0.0538(11) Uani 1 1 d . . .
H60 H 0.5790 0.1370 0.1533 0.065 Uiso 1 1 calc R . .
C61 C 0.6935(6) 0.1831(7) 0.0903(3) 0.117(3) Uani 1 1 d . . .
H61A H 0.7310 0.2616 0.1114 0.176 Uiso 1 1 calc R . .
H61B H 0.6290 0.1712 0.0547 0.176 Uiso 1 1 calc R . .
H61C H 0.7530 0.1610 0.0718 0.176 Uiso 1 1 calc R . .
C62 C 0.5848(7) -0.0058(5) 0.1147(4) 0.116(3) Uani 1 1 d . . .
H62A H 0.5546 -0.0439 0.1508 0.174 Uiso 1 1 calc R . .
H62B H 0.6422 -0.0318 0.0969 0.174 Uiso 1 1 calc R . .
H62C H 0.5185 -0.0215 0.0793 0.174 Uiso 1 1 calc R . .
Os1 Os 0.561794(10) 0.728358(9) 0.354990(6) 0.01817(4) Uani 1 1 d . . .
Br1 Br 0.10359(4) 0.74799(3) 0.05742(2) 0.04301(10) Uani 1 1 d . . .
Cl1 Cl 0.58066(7) 0.79649(6) 0.47178(4) 0.02214(16) Uani 1 1 d . . .
N5 N 0.4868(2) 0.9459(2) 0.39143(13) 0.0220(6) Uani 1 1 d . . .
H5 H 0.4921 0.9034 0.4195 0.026 Uiso 1 1 calc R . .
N11 N 0.4363(2) 1.1343(2) 0.26279(14) 0.0258(6) Uani 1 1 d . . .
H11 H 0.4658 1.2062 0.2644 0.031 Uiso 1 1 calc R . .
N12 N 0.3509(2) 0.7884(2) 0.31307(13) 0.0220(6) Uani 1 1 d . . .
N13 N 0.3887(2) 0.7220(2) 0.34787(13) 0.0192(5) Uani 1 1 d . . .
N17 N 0.4647(2) 0.5792(2) 0.38207(13) 0.0196(5) Uani 1 1 d . . .
C1 C 0.6189(3) 1.2457(3) 0.38958(17) 0.0256(7) Uani 1 1 d . . .
H1 H 0.6114 1.2958 0.3628 0.031 Uiso 1 1 calc R . .
C2 C 0.7006(3) 1.2849(3) 0.44685(17) 0.0285(8) Uani 1 1 d . . .
H2 H 0.7498 1.3617 0.4596 0.034 Uiso 1 1 calc R . .
C3 C 0.7110(3) 1.2111(3) 0.48617(18) 0.0310(8) Uani 1 1 d . . .
H3 H 0.7674 1.2384 0.5259 0.037 Uiso 1 1 calc R . .
C4 C 0.6407(3) 1.0990(3) 0.46831(17) 0.0272(7) Uani 1 1 d . . .
H4 H 0.6492 1.0495 0.4954 0.033 Uiso 1 1 calc R . .
C4A C 0.5572(3) 1.0590(3) 0.41018(16) 0.0220(7) Uani 1 1 d . . .
C6 C 0.4101(3) 0.8958(3) 0.33294(16) 0.0204(7) Uani 1 1 d . . .
C6A C 0.3955(3) 0.9691(3) 0.29202(16) 0.0216(7) Uani 1 1 d . . .
C6B C 0.3274(3) 0.9500(3) 0.22780(16) 0.0230(7) Uani 1 1 d . . .
C7 C 0.2500(3) 0.8566(3) 0.18247(17) 0.0268(7) Uani 1 1 d . . .
H7 H 0.2279 0.7846 0.1924 0.032 Uiso 1 1 calc R . .
C8 C 0.2069(3) 0.8724(3) 0.12278(18) 0.0295(8) Uani 1 1 d . . .
C9 C 0.2362(3) 0.9764(3) 0.10581(19) 0.0337(8) Uani 1 1 d . . .
H9 H 0.2046 0.9825 0.0634 0.040 Uiso 1 1 calc R . .
C10 C 0.3113(3) 1.0704(3) 0.15080(18) 0.0315(8) Uani 1 1 d . . .
H10 H 0.3311 1.1421 0.1408 0.038 Uiso 1 1 calc R . .
C10A C 0.3567(3) 1.0559(3) 0.21117(17) 0.0256(7) Uani 1 1 d . . .
C11A C 0.4623(3) 1.0834(3) 0.31085(16) 0.0227(7) Uani 1 1 d . . .
C11B C 0.5463(3) 1.1325(3) 0.37014(16) 0.0226(7) Uani 1 1 d . . .
C14 C 0.3065(3) 0.6350(2) 0.36200(15) 0.0195(6) Uani 1 1 d . . .
C16 C 0.3495(3) 0.5586(2) 0.38764(15) 0.0192(6) Uani 1 1 d . . .
C18 C 0.5100(3) 0.5093(3) 0.40079(16) 0.0245(7) Uani 1 1 d . . .
H18 H 0.5901 0.5228 0.3963 0.029 Uiso 1 1 calc R . .
C19 C 0.4439(3) 0.4185(3) 0.42637(17) 0.0276(8) Uani 1 1 d . . .
H19 H 0.4773 0.3690 0.4380 0.033 Uiso 1 1 calc R . .
C20 C 0.3294(3) 0.4006(3) 0.43476(17) 0.0298(8) Uani 1 1 d . . .
H20 H 0.2839 0.3403 0.4541 0.036 Uiso 1 1 calc R . .
C21 C 0.2806(3) 0.4709(2) 0.41482(16) 0.0245(7) Uani 1 1 d . . .
H21 H 0.2011 0.4591 0.4197 0.029 Uiso 1 1 calc R . .
C15 C 0.1770(3) 0.6082(3) 0.34800(19) 0.0293(8) Uani 1 1 d . . .
H15A H 0.1651 0.6680 0.3299 0.044 Uiso 1 1 calc R . .
H15B H 0.1434 0.6003 0.3893 0.044 Uiso 1 1 calc R . .
H15C H 0.1370 0.5388 0.3156 0.044 Uiso 1 1 calc R . .
C22 C 0.7523(3) 0.8356(3) 0.35924(18) 0.0307(8) Uani 1 1 d . . .
C23 C 0.6789(3) 0.8753(3) 0.32303(19) 0.0337(9) Uani 1 1 d . . .
H23 H 0.6881 0.9497 0.3355 0.040 Uiso 1 1 calc R . .
C24 C 0.5927(3) 0.8047(3) 0.26874(18) 0.0315(8) Uani 1 1 d . . .
H24 H 0.5445 0.8329 0.2452 0.038 Uiso 1 1 calc R . .
C25 C 0.5751(3) 0.6927(3) 0.24792(17) 0.0295(8) Uani 1 1 d . . .
C26 C 0.6449(3) 0.6545(3) 0.28680(17) 0.0266(7) Uani 1 1 d . . .
H26 H 0.6317 0.5787 0.2763 0.032 Uiso 1 1 calc R . .
C27 C 0.7339(3) 0.7236(3) 0.34073(17) 0.0268(7) Uani 1 1 d . . .
H27 H 0.7812 0.6948 0.3645 0.032 Uiso 1 1 calc R . .
C28 C 0.8413(3) 0.9083(3) 0.4188(2) 0.0443(10) Uani 1 1 d . . .
H28A H 0.8520 0.8627 0.4501 0.066 Uiso 1 1 calc R . .
H28B H 0.8126 0.9613 0.4404 0.066 Uiso 1 1 calc R . .
H28C H 0.9176 0.9487 0.4047 0.066 Uiso 1 1 calc R . .
C29 C 0.4837(3) 0.6134(4) 0.18901(19) 0.0406(9) Uani 1 1 d . . .
H29 H 0.5244 0.5710 0.1654 0.049 Uiso 1 1 calc R . .
C30 C 0.3769(4) 0.5284(4) 0.2093(2) 0.0486(11) Uani 1 1 d . . .
H30A H 0.3218 0.4799 0.1695 0.073 Uiso 1 1 calc R . .
H30B H 0.3366 0.5659 0.2356 0.073 Uiso 1 1 calc R . .
H30C H 0.4029 0.4841 0.2360 0.073 Uiso 1 1 calc R . .
C31 C 0.4484(5) 0.6728(5) 0.1390(2) 0.0641(14) Uani 1 1 d . . .
H31A H 0.5201 0.7269 0.1270 0.096 Uiso 1 1 calc R . .
H31B H 0.4022 0.7111 0.1585 0.096 Uiso 1 1 calc R . .
H31C H 0.4000 0.6189 0.0991 0.096 Uiso 1 1 calc R . .
Cl3 Cl 0.56735(8) 0.36567(7) 0.22247(5) 0.0382(2) Uani 1 1 d . . .
Cl4 Cl 0.8529(2) 0.5873(2) 0.43269(11) 0.0580(6) Uani 0.60 1 d P A 1
Cl4X Cl 0.9014(3) 0.5797(3) 0.41397(15) 0.0464(7) Uani 0.40 1 d P B 2
O1 O 0.8346(2) 0.52494(19) 0.27394(15) 0.0409(7) Uani 1 1 d D . .
H10A H 0.7601 0.4909 0.2567 0.049 Uiso 1 1 d RD . .
H10B H 0.8483 0.5345 0.3162 0.049 Uiso 1 1 d RD . .
O2 O 1.0364(6) 0.4917(6) 0.4554(3) 0.065(2) Uani 0.50 1 d PD . .
H20A H 0.9768 0.5054 0.4653 0.078 Uiso 0.50 1 d PRD . .
H20B H 1.0917 0.5051 0.4877 0.078 Uiso 0.50 1 d PRD . .

loop_
_atom_site_aniso_label
_atom_site_aniso_U_11
_atom_site_aniso_U_22
_atom_site_aniso_U_33
_atom_site_aniso_U_23
_atom_site_aniso_U_13
_atom_site_aniso_U_12
Os2 0.02542(7) 0.01555(7) 0.02555(8) 0.00634(5) 0.01009(6) 0.00553(5)
Br2 0.0398(2) 0.02881(19) 0.0345(2) 0.00539(16) -0.00103(17) -0.00067(16)
Cl2 0.0286(4) 0.0202(4) 0.0269(4) 0.0024(3) 0.0047(3) 0.0027(3)
N36 0.0279(15) 0.0145(13) 0.0305(16) 0.0037(12) 0.0036(12) 0.0053(12)
N42 0.0324(16) 0.0179(14) 0.0346(17) 0.0074(12) 0.0072(13) 0.0123(12)
N43 0.0330(15) 0.0113(13) 0.0254(15) 0.0029(11) 0.0052(12) 0.0035(12)
N44 0.0255(14) 0.0131(13) 0.0258(15) 0.0011(11) 0.0034(12) 0.0039(11)
N48 0.0244(14) 0.0176(13) 0.0252(15) 0.0061(11) 0.0073(12) 0.0056(11)
C32 0.0275(18) 0.0269(18) 0.045(2) 0.0090(17) 0.0022(17) 0.0148(16)
C33 0.040(2) 0.041(2) 0.045(2) 0.0135(19) -0.0022(19) 0.0249(19)
C34 0.0245(18) 0.038(2) 0.034(2) 0.0001(17) -0.0083(15) 0.0155(16)
C35 0.0264(18) 0.0241(18) 0.040(2) 0.0028(16) 0.0016(16) 0.0099(15)
C35A 0.0234(17) 0.0229(16) 0.0307(19) 0.0067(14) 0.0068(14) 0.0125(14)
C37 0.0277(17) 0.0169(16) 0.0255(18) 0.0007(14) 0.0077(14) 0.0073(14)
C37A 0.0267(17) 0.0160(15) 0.0267(18) 0.0040(13) 0.0093(14) 0.0077(14)
C37B 0.0277(17) 0.0159(15) 0.0262(18) 0.0017(13) 0.0120(14) 0.0059(14)
C38 0.0306(18) 0.0180(16) 0.0263(18) 0.0048(14) 0.0101(15) 0.0050(14)
C39 0.0310(19) 0.0263(18) 0.0254(19) 0.0030(15) 0.0060(15) 0.0054(15)
C40 0.035(2) 0.0208(17) 0.034(2) -0.0019(15) 0.0087(17) 0.0056(15)
C41 0.0309(19) 0.0157(16) 0.044(2) 0.0040(15) 0.0128(17) 0.0073(15)
C41A 0.0257(17) 0.0198(16) 0.032(2) 0.0045(14) 0.0120(15) 0.0094(14)
C42A 0.0237(17) 0.0183(16) 0.035(2) 0.0056(14) 0.0119(15) 0.0099(14)
C42B 0.0216(16) 0.0235(17) 0.0332(19) 0.0039(14) 0.0062(14) 0.0127(14)
C45 0.0204(16) 0.0197(16) 0.0197(17) 0.0029(13) 0.0034(13) 0.0047(13)
C46 0.045(2) 0.0227(17) 0.0258(19) 0.0063(14) 0.0111(16) 0.0143(16)
C47 0.0208(16) 0.0176(15) 0.0204(17) 0.0041(13) 0.0025(13) 0.0042(13)
C49 0.0341(19) 0.0188(16) 0.034(2) 0.0040(15) 0.0077(16) 0.0101(15)
C50 0.037(2) 0.0183(17) 0.040(2) 0.0080(15) 0.0076(17) 0.0096(15)
C51 0.0341(19) 0.0217(17) 0.035(2) 0.0136(15) 0.0059(16) 0.0054(15)
C52 0.0269(17) 0.0224(17) 0.0230(18) 0.0068(14) 0.0039(14) 0.0064(14)
C53 0.032(2) 0.051(2) 0.033(2) 0.0141(19) 0.0183(17) 0.0076(18)
C54 0.041(2) 0.036(2) 0.038(2) 0.0060(17) 0.0261(19) 0.0136(18)
C55 0.033(2) 0.033(2) 0.055(3) 0.0194(19) 0.0243(19) 0.0195(17)
C56 0.0247(18) 0.035(2) 0.043(2) 0.0136(17) 0.0130(17) 0.0051(16)
C57 0.0286(19) 0.0193(17) 0.050(2) 0.0110(16) 0.0199(18) 0.0007(15)
C58 0.030(2) 0.041(2) 0.050(3) 0.029(2) 0.0222(19) 0.0108(17)
C59 0.048(3) 0.108(4) 0.036(3) 0.027(3) 0.015(2) 0.011(3)
C60 0.040(2) 0.058(3) 0.055(3) 0.012(2) 0.004(2) 0.010(2)
C61 0.076(4) 0.169(7) 0.056(4) 0.057(4) -0.009(3) -0.010(4)
C62 0.129(6) 0.075(4) 0.105(6) -0.022(4) -0.061(5) 0.030(4)
Os1 0.01937(7) 0.01454(6) 0.02196(7) 0.00643(5) 0.00673(5) 0.00661(5)
Br1 0.0544(2) 0.02665(19) 0.0383(2) 0.00758(16) -0.01505(18) 0.01072(18)
Cl1 0.0250(4) 0.0199(4) 0.0214(4) 0.0060(3) 0.0037(3) 0.0084(3)
N5 0.0303(15) 0.0189(13) 0.0218(14) 0.0080(11) 0.0062(12) 0.0135(12)
N11 0.0297(15) 0.0155(13) 0.0319(16) 0.0096(12) 0.0021(13) 0.0079(12)
N12 0.0250(14) 0.0191(14) 0.0261(15) 0.0100(11) 0.0045(12) 0.0115(12)
N13 0.0241(14) 0.0151(13) 0.0198(14) 0.0046(11) 0.0044(11) 0.0089(11)
N17 0.0224(14) 0.0145(12) 0.0215(14) 0.0049(11) 0.0049(11) 0.0063(11)
C1 0.0303(18) 0.0218(17) 0.0300(19) 0.0070(14) 0.0130(15) 0.0139(15)
C2 0.0321(19) 0.0210(17) 0.030(2) -0.0016(14) 0.0067(16) 0.0107(15)
C3 0.039(2) 0.0298(19) 0.0255(19) -0.0019(15) 0.0040(16) 0.0184(17)
C4 0.0364(19) 0.0252(17) 0.0254(18) 0.0041(14) 0.0070(15) 0.0180(16)
C4A 0.0258(17) 0.0192(16) 0.0252(18) 0.0033(13) 0.0098(14) 0.0127(14)
C6 0.0229(16) 0.0214(16) 0.0225(17) 0.0069(13) 0.0088(13) 0.0130(14)
C6A 0.0221(16) 0.0191(16) 0.0266(18) 0.0074(13) 0.0072(14) 0.0100(13)
C6B 0.0239(16) 0.0242(17) 0.0269(18) 0.0129(14) 0.0062(14) 0.0128(14)
C7 0.0269(17) 0.0212(17) 0.035(2) 0.0130(15) 0.0040(15) 0.0098(14)
C8 0.0322(19) 0.0214(17) 0.032(2) 0.0053(15) -0.0035(16) 0.0092(15)
C9 0.041(2) 0.0302(19) 0.032(2) 0.0137(16) -0.0023(17) 0.0155(17)
C10 0.035(2) 0.0254(18) 0.037(2) 0.0163(16) 0.0008(16) 0.0135(16)
C10A 0.0240(17) 0.0222(17) 0.033(2) 0.0109(15) 0.0049(15) 0.0103(14)
C11A 0.0249(17) 0.0224(16) 0.0267(18) 0.0088(14) 0.0073(14) 0.0137(14)
C11B 0.0261(17) 0.0195(16) 0.0273(18) 0.0063(14) 0.0106(14) 0.0126(14)
C14 0.0234(16) 0.0171(15) 0.0179(16) 0.0029(12) 0.0046(13) 0.0078(13)
C16 0.0228(16) 0.0141(15) 0.0178(16) 0.0001(12) 0.0038(13) 0.0052(13)
C18 0.0273(17) 0.0224(17) 0.0274(18) 0.0068(14) 0.0034(14) 0.0133(14)
C19 0.038(2) 0.0177(16) 0.031(2) 0.0075(14) 0.0023(16) 0.0147(15)
C20 0.037(2) 0.0172(16) 0.030(2) 0.0092(14) 0.0053(16) 0.0038(15)
C21 0.0250(17) 0.0166(16) 0.0275(18) 0.0046(14) 0.0051(14) 0.0036(13)
C15 0.0212(17) 0.0249(18) 0.041(2) 0.0060(16) 0.0026(15) 0.0092(14)
C22 0.0239(17) 0.0286(18) 0.034(2) 0.0050(16) 0.0169(15) 0.0018(15)
C23 0.039(2) 0.0211(17) 0.049(2) 0.0169(17) 0.0305(19) 0.0121(16)
C24 0.038(2) 0.039(2) 0.029(2) 0.0220(17) 0.0197(17) 0.0192(17)
C25 0.0280(18) 0.0344(19) 0.0282(19) 0.0086(15) 0.0133(15) 0.0120(16)
C26 0.0280(18) 0.0235(17) 0.0319(19) 0.0040(15) 0.0148(15) 0.0124(15)
C27 0.0213(17) 0.0288(18) 0.033(2) 0.0087(15) 0.0109(15) 0.0105(14)
C28 0.031(2) 0.039(2) 0.045(2) -0.0038(19) 0.0137(18) -0.0021(17)
C29 0.041(2) 0.057(3) 0.026(2) 0.0014(18) 0.0077(17) 0.025(2)
C30 0.035(2) 0.057(3) 0.037(2) -0.009(2) -0.0030(18) 0.009(2)
C31 0.070(3) 0.085(4) 0.034(3) 0.014(2) 0.002(2) 0.028(3)
Cl3 0.0365(5) 0.0216(4) 0.0569(6) 0.0148(4) 0.0046(4) 0.0103(4)
Cl4 0.0776(17) 0.0771(15) 0.0447(13) 0.0319(11) 0.0105(11) 0.0514(14)
Cl4X 0.058(2) 0.0676(19) 0.0378(17) 0.0283(14) 0.0189(14) 0.0431(16)
O1 0.0356(14) 0.0230(13) 0.067(2) 0.0119(13) 0.0132(13) 0.0130(11)
O2 0.061(4) 0.123(6) 0.054(4) 0.051(4) 0.029(3) 0.066(4)

loop_
_atom_type_symbol
_atom_type_description
_atom_type_scat_dispersion_real
_atom_type_scat_dispersion_imag
_atom_type_scat_source
C C 0.0033 0.0016 'International Tables Vol C Tables 4.2.6.8 and 6.1.1.4'
H H 0.0000 0.0000 'International Tables Vol C Tables 4.2.6.8 and 6.1.1.4'
N N 0.0061 0.0033 'International Tables Vol C Tables 4.2.6.8 and 6.1.1.4'
Cl Cl 0.1484 0.1585 'International Tables Vol C Tables 4.2.6.8 and 6.1.1.4'
Br Br -0.2901 2.4595 'International Tables Vol C Tables 4.2.6.8 and 6.1.1.4'
O O 0.0106 0.0060 'International Tables Vol C Tables 4.2.6.8 and 6.1.1.4'
Os Os -1.2165 7.6030 'International Tables Vol C Tables 4.2.6.8 and 6.1.1.4'

loop_
_geom_angle_atom_site_label_1
_geom_angle_atom_site_label_2
_geom_angle_atom_site_label_3
_geom_angle
N48 Os2 N44 75.84(10)
N48 Os2 C57 140.04(13)
N44 Os2 C57 92.09(12)
N48 Os2 C55 94.47(12)
N44 Os2 C55 135.44(14)
C57 Os2 C55 67.61(13)
N48 Os2 C58 174.25(12)
N44 Os2 C58 108.79(13)
C57 Os2 C58 38.12(14)
C55 Os2 C58 79.84(14)
N48 Os2 C54 108.15(12)
N44 Os2 C54 170.81(13)
C57 Os2 C54 79.57(14)
C55 Os2 C54 37.32(15)
C58 Os2 C54 66.77(14)
N48 Os2 C56 107.41(12)
N44 Os2 C56 103.41(12)
C57 Os2 C56 37.87(13)
C55 Os2 C56 37.51(14)
C58 Os2 C56 68.51(14)
C54 Os2 C56 67.61(15)
N48 Os2 C53 139.80(13)
N44 Os2 C53 142.37(13)
C57 Os2 C53 67.32(15)
C55 Os2 C53 66.96(15)
C58 Os2 C53 36.79(15)
C54 Os2 C53 36.81(14)
C56 Os2 C53 79.88(14)
N48 Os2 Cl2 81.63(8)
N44 Os2 Cl2 84.89(8)
C57 Os2 Cl2 135.92(10)
C55 Os2 Cl2 137.47(11)
C58 Os2 Cl2 101.98(11)
C54 Os2 Cl2 103.77(11)
C56 Os2 Cl2 168.86(10)
C53 Os2 Cl2 89.02(10)
C37 N36 C35A 124.7(3)
C37 N36 H36 117.6
C35A N36 H36 117.6
C42A N42 C41A 108.8(3)
C42A N42 H42 125.6
C41A N42 H42 125.6
C37 N43 N44 116.0(3)
C45 N44 N43 117.1(3)
C45 N44 Os2 118.3(2)
N43 N44 Os2 123.8(2)
C49 N48 C47 118.7(3)
C49 N48 Os2 124.8(2)
C47 N48 Os2 116.1(2)
C33 C32 C42B 120.2(3)
C33 C32 H32 119.9
C42B C32 H32 119.9
C32 C33 C34 120.3(3)
C32 C33 H33 119.9
C34 C33 H33 119.9
C35 C34 C33 120.3(3)
C35 C34 H34 119.9
C33 C34 H34 119.9
C34 C35 C35A 119.8(3)
C34 C35 H35 120.1
C35A C35 H35 120.1
C42B C35A N36 120.4(3)
C42B C35A C35 120.4(3)
N36 C35A C35 119.2(3)
N43 C37 N36 125.0(3)
N43 C37 C37A 118.8(3)
N36 C37 C37A 116.1(3)
C42A C37A C37B 107.4(3)
C42A C37A C37 120.4(3)
C37B C37A C37 132.2(3)
C41A C37B C38 120.0(3)
C41A C37B C37A 106.3(3)
C38 C37B C37A 133.7(3)
C39 C38 C37B 117.1(3)
C39 C38 H38 121.5
C37B C38 H38 121.5
C40 C39 C38 122.6(3)
C40 C39 Br2 118.9(3)
C38 C39 Br2 118.6(3)
C39 C40 C41 121.1(3)
C39 C40 H40 119.5
C41 C40 H40 119.5
C40 C41 C41A 117.5(3)
C40 C41 H41 121.2
C41A C41 H41 121.2
C41 C41A N42 129.9(3)
C41 C41A C37B 121.7(3)
N42 C41A C37B 108.4(3)
N42 C42A C37A 109.0(3)
N42 C42A C42B 128.6(3)
C37A C42A C42B 122.4(3)
C35A C42B C32 119.0(3)
C35A C42B C42A 115.8(3)
C32 C42B C42A 125.2(3)
N44 C45 C47 114.6(3)
N44 C45 C46 123.0(3)
C47 C45 C46 122.4(3)
C45 C46 H46A 109.5
C45 C46 H46B 109.5
H46A C46 H46B 109.5
C45 C46 H46C 109.5
H46A C46 H46C 109.5
H46B C46 H46C 109.5
N48 C47 C52 121.6(3)
N48 C47 C45 114.2(3)
C52 C47 C45 124.2(3)
N48 C49 C50 121.9(3)
N48 C49 H49 119.0
C50 C49 H49 119.0
C49 C50 C51 119.3(3)
C49 C50 H50 120.3
C51 C50 H50 120.3
C50 C51 C52 119.4(3)
C50 C51 H51 120.3
C52 C51 H51 120.3
C51 C52 C47 119.0(3)
C51 C52 H52 120.5
C47 C52 H52 120.5
C58 C53 C54 118.8(4)
C58 C53 C59 120.0(4)
C54 C53 C59 121.1(4)
C58 C53 Os2 68.9(2)
C54 C53 Os2 70.2(2)
C59 C53 Os2 129.1(3)
C55 C54 C53 120.1(4)
C55 C54 Os2 69.4(2)
C53 C54 Os2 72.9(2)
C55 C54 H54 119.9
C53 C54 H54 119.9
Os2 C54 H54 130.2
C54 C55 C56 122.6(3)
C54 C55 Os2 73.2(2)
C56 C55 Os2 73.5(2)
C54 C55 H55 118.7
C56 C55 H55 118.7
Os2 C55 H55 126.6
C57 C56 C55 115.9(4)
C57 C56 C60 124.4(4)
C55 C56 C60 119.7(4)
C57 C56 Os2 68.22(19)
C55 C56 Os2 69.0(2)
C60 C56 Os2 131.8(3)
C56 C57 C58 122.0(4)
C56 C57 Os2 73.92(19)
C58 C57 Os2 72.1(2)
C56 C57 H57 119.0
C58 C57 H57 119.0
Os2 C57 H57 127.0
C53 C58 C57 120.3(4)
C53 C58 Os2 74.4(2)
C57 C58 Os2 69.77(19)
C53 C58 H58 119.8
C57 C58 H58 119.8
Os2 C58 H58 128.2
C53 C59 H59A 109.5
C53 C59 H59B 109.5
H59A C59 H59B 109.5
C53 C59 H59C 109.5
H59A C59 H59C 109.5
H59B C59 H59C 109.5
C61 C60 C56 114.1(4)
C61 C60 C62 114.6(5)
C56 C60 C62 112.9(4)
C61 C60 H60 104.6
C56 C60 H60 104.6
C62 C60 H60 104.6
C60 C61 H61A 109.5
C60 C61 H61B 109.5
H61A C61 H61B 109.5
C60 C61 H61C 109.5
H61A C61 H61C 109.5
H61B C61 H61C 109.5
C60 C62 H62A 109.5
C60 C62 H62B 109.5
H62A C62 H62B 109.5
C60 C62 H62C 109.5
H62A C62 H62C 109.5
H62B C62 H62C 109.5
N17 Os1 N13 76.45(9)
N17 Os1 C24 141.38(13)
N13 Os1 C24 91.64(12)
N17 Os1 C26 93.02(11)
N13 Os1 C26 131.34(12)
C24 Os1 C26 67.43(13)
N17 Os1 C23 172.73(11)
N13 Os1 C23 110.12(12)
C24 Os1 C23 37.91(14)
C26 Os1 C23 80.31(13)
N17 Os1 C27 105.15(11)
N13 Os1 C27 168.48(11)
C24 Os1 C27 80.04(13)
C26 Os1 C27 37.80(13)
C23 Os1 C27 67.78(13)
N17 Os1 C22 136.64(12)
N13 Os1 C22 145.33(12)
C24 Os1 C22 68.10(14)
C26 Os1 C22 67.89(13)
C23 Os1 C22 37.78(14)
C27 Os1 C22 37.35(12)
N17 Os1 C25 107.69(12)
N13 Os1 C25 100.46(11)
C24 Os1 C25 37.78(13)
C26 Os1 C25 37.36(13)
C23 Os1 C25 68.60(14)
C27 Os1 C25 68.10(13)
C22 Os1 C25 80.89(13)
N17 Os1 Cl1 81.87(7)
N13 Os1 Cl1 85.89(7)
C24 Os1 Cl1 134.52(10)
C26 Os1 Cl1 140.29(10)
C23 Os1 Cl1 101.39(11)
C27 Os1 Cl1 105.62(9)
C22 Os1 Cl1 89.10(9)
C25 Os1 Cl1 169.46(9)
C6 N5 C4A 125.2(3)
C6 N5 H5 117.4
C4A N5 H5 117.4
C11A N11 C10A 109.4(3)
C11A N11 H11 125.3
C10A N11 H11 125.3
C6 N12 N13 116.0(3)
C14 N13 N12 117.2(3)
C14 N13 Os1 117.3(2)
N12 N13 Os1 123.33(18)
C18 N17 C16 118.7(3)
C18 N17 Os1 125.0(2)
C16 N17 Os1 115.88(19)
C2 C1 C11B 120.7(3)
C2 C1 H1 119.7
C11B C1 H1 119.7
C1 C2 C3 119.5(3)
C1 C2 H2 120.2
C3 C2 H2 120.2
C4 C3 C2 121.2(3)
C4 C3 H3 119.4
C2 C3 H3 119.4
C3 C4 C4A 119.4(3)
C3 C4 H4 120.3
C4A C4 H4 120.3
C4 C4A N5 119.8(3)
C4 C4A C11B 119.9(3)
N5 C4A C11B 120.3(3)
N12 C6 N5 125.1(3)
N12 C6 C6A 119.6(3)
N5 C6 C6A 115.3(3)
C11A C6A C6 120.3(3)
C11A C6A C6B 107.1(3)
C6 C6A C6B 132.4(3)
C7 C6B C10A 119.4(3)
C7 C6B C6A 134.8(3)
C10A C6B C6A 105.7(3)
C8 C7 C6B 117.3(3)
C8 C7 H7 121.4
C6B C7 H7 121.4
C7 C8 C9 123.7(3)
C7 C8 Br1 119.6(2)
C9 C8 Br1 116.8(3)
C10 C9 C8 119.8(3)
C10 C9 H9 120.1
C8 C9 H9 120.1
C9 C10 C10A 117.3(3)
C9 C10 H10 121.3
C10A C10 H10 121.3
N11 C10A C10 128.8(3)
N11 C10A C6B 108.6(3)
C10 C10A C6B 122.5(3)
N11 C11A C6A 109.1(3)
N11 C11A C11B 127.8(3)
C6A C11A C11B 123.0(3)
C1 C11B C4A 119.3(3)
C1 C11B C11A 125.0(3)
C4A C11B C11A 115.6(3)
N13 C14 C16 114.9(3)
N13 C14 C15 123.7(3)
C16 C14 C15 121.1(3)
N17 C16 C21 121.6(3)
N17 C16 C14 114.5(3)
C21 C16 C14 124.0(3)
N17 C18 C19 122.1(3)
N17 C18 H18 119.0
C19 C18 H18 119.0
C20 C19 C18 119.2(3)
C20 C19 H19 120.4
C18 C19 H19 120.4
C19 C20 C21 119.5(3)
C19 C20 H20 120.2
C21 C20 H20 120.2
C16 C21 C20 118.9(3)
C16 C21 H21 120.6
C20 C21 H21 120.6
C14 C15 H15A 109.5
C14 C15 H15B 109.5
H15A C15 H15B 109.5
C14 C15 H15C 109.5
H15A C15 H15C 109.5
H15B C15 H15C 109.5
C27 C22 C23 118.5(3)
C27 C22 C28 120.5(3)
C23 C22 C28 120.8(3)
C27 C22 Os1 70.61(18)
C23 C22 Os1 69.39(19)
C28 C22 Os1 128.3(2)
C24 C23 C22 120.2(3)
C24 C23 Os1 70.68(19)
C22 C23 Os1 72.83(18)
C24 C23 H23 119.9
C22 C23 H23 119.9
Os1 C23 H23 128.9
C23 C24 C25 122.3(3)
C23 C24 Os1 71.42(19)
C25 C24 Os1 73.55(19)
C23 C24 H24 118.8
C25 C24 H24 118.8
Os1 C24 H24 128.6
C26 C25 C24 116.1(3)
C26 C25 C29 119.6(3)
C24 C25 C29 124.2(3)
C26 C25 Os1 68.85(19)
C24 C25 Os1 68.67(19)
C29 C25 Os1 131.2(2)
C25 C26 C27 123.0(3)
C25 C26 Os1 73.79(19)
C27 C26 Os1 72.49(18)
C25 C26 H26 118.5
C27 C26 H26 118.5
Os1 C26 H26 127.4
C22 C27 C26 119.8(3)
C22 C27 Os1 72.04(19)
C26 C27 Os1 69.72(18)
C22 C27 H27 120.1
C26 C27 H27 120.1
Os1 C27 H27 130.8
C22 C28 H28A 109.5
C22 C28 H28B 109.5
H28A C28 H28B 109.5
C22 C28 H28C 109.5
H28A C28 H28C 109.5
H28B C28 H28C 109.5
C30 C29 C31 112.1(4)
C30 C29 C25 113.3(3)
C31 C29 C25 112.8(4)
C30 C29 H29 106.0
C31 C29 H29 106.0
C25 C29 H29 106.0
C29 C30 H30A 109.5
C29 C30 H30B 109.5
H30A C30 H30B 109.5
C29 C30 H30C 109.5
H30A C30 H30C 109.5
H30B C30 H30C 109.5
C29 C31 H31A 109.5
C29 C31 H31B 109.5
H31A C31 H31B 109.5
C29 C31 H31C 109.5
H31A C31 H31C 109.5
H31B C31 H31C 109.5
H10A O1 H10B 114.4
H20A O2 H20B 116.1

loop_
_geom_bond_atom_site_label_1
_geom_bond_atom_site_label_2
_geom_bond_distance
Os2 N48 2.073(3)
Os2 N44 2.077(3)
Os2 C57 2.147(3)
Os2 C55 2.164(3)
Os2 C58 2.177(3)
Os2 C54 2.213(3)
Os2 C56 2.221(3)
Os2 C53 2.248(4)
Os2 Cl2 2.3901(8)
Br2 C39 1.909(4)
N36 C37 1.359(4)
N36 C35A 1.395(4)
N36 H36 0.8800
N42 C42A 1.365(4)
N42 C41A 1.383(4)
N42 H42 0.8800
N43 C37 1.313(4)
N43 N44 1.392(3)
N44 C45 1.297(4)
N48 C49 1.342(4)
N48 C47 1.355(4)
C32 C33 1.369(5)
C32 C42B 1.398(5)
C32 H32 0.9500
C33 C34 1.406(5)
C33 H33 0.9500
C34 C35 1.366(5)
C34 H34 0.9500
C35 C35A 1.391(5)
C35 H35 0.9500
C35A C42B 1.402(4)
C37 C37A 1.428(4)
C37A C42A 1.392(5)
C37A C37B 1.424(5)
C37B C41A 1.408(4)
C37B C38 1.398(5)
C38 C39 1.382(5)
C38 H38 0.9500
C39 C40 1.385(5)
C40 C41 1.374(5)
C40 H40 0.9500
C41 C41A 1.391(5)
C41 H41 0.9500
C42A C42B 1.430(5)
C45 C47 1.454(4)
C45 C46 1.481(4)
C46 H46A 0.9800
C46 H46B 0.9800
C46 H46C 0.9800
C47 C52 1.383(4)
C49 C50 1.369(5)
C49 H49 0.9500
C50 C51 1.382(5)
C50 H50 0.9500
C51 C52 1.371(5)
C51 H51 0.9500
C52 H52 0.9500
C53 C58 1.398(6)
C53 C54 1.409(6)
C53 C59 1.504(6)
C54 C55 1.401(6)
C54 H54 0.9500
C55 C56 1.411(5)
C55 H55 0.9500
C56 C57 1.419(5)
C56 C60 1.510(6)
C57 C58 1.412(6)
C57 H57 0.9500
C58 H58 0.9500
C59 H59A 0.9800
C59 H59B 0.9800
C59 H59C 0.9800
C60 C61 1.484(7)
C60 C62 1.490(7)
C60 H60 1.0000
C61 H61A 0.9800
C61 H61B 0.9800
C61 H61C 0.9800
C62 H62A 0.9800
C62 H62B 0.9800
C62 H62C 0.9800
Os1 N17 2.072(2)
Os1 N13 2.097(2)
Os1 C24 2.160(3)
Os1 C26 2.160(3)
Os1 C23 2.169(3)
Os1 C27 2.196(3)
Os1 C22 2.215(3)
Os1 C25 2.224(3)
Os1 Cl1 2.4049(8)
Br1 C8 1.900(3)
N5 C6 1.366(4)
N5 C4A 1.394(4)
N5 H5 0.8800
N11 C11A 1.357(4)
N11 C10A 1.374(4)
N11 H11 0.8800
N12 C6 1.314(4)
N12 N13 1.398(3)
N13 C14 1.303(4)
N17 C18 1.341(4)
N17 C16 1.359(4)
C1 C2 1.371(5)
C1 C11B 1.400(4)
C1 H1 0.9500
C2 C3 1.394(5)
C2 H2 0.9500
C3 C4 1.382(5)
C3 H3 0.9500
C4 C4A 1.395(5)
C4 H4 0.9500
C4A C11B 1.403(4)
C6 C6A 1.429(4)
C6A C11A 1.399(4)
C6A C6B 1.433(5)
C6B C7 1.387(5)
C6B C10A 1.417(4)
C7 C8 1.370(5)
C7 H7 0.9500
C8 C9 1.397(5)
C9 C10 1.380(5)
C9 H9 0.9500
C10 C10A 1.385(5)
C10 H10 0.9500
C11A C11B 1.418(5)
C14 C16 1.457(4)
C14 C15 1.487(4)
C16 C21 1.380(4)
C18 C19 1.380(4)
C18 H18 0.9500
C19 C20 1.372(5)
C19 H19 0.9500
C20 C21 1.384(5)
C20 H20 0.9500
C21 H21 0.9500
C15 H15A 0.9800
C15 H15B 0.9800
C15 H15C 0.9800
C22 C27 1.412(5)
C22 C23 1.420(5)
C22 C28 1.497(5)
C23 C24 1.406(5)
C23 H23 0.9500
C24 C25 1.421(5)
C24 H24 0.9500
C25 C26 1.405(5)
C25 C29 1.525(5)
C26 C27 1.411(5)
C26 H26 0.9500
C27 H27 0.9500
C28 H28A 0.9800
C28 H28B 0.9800
C28 H28C 0.9800
C29 C30 1.509(6)
C29 C31 1.514(6)
C29 H29 1.0000
C30 H30A 0.9800
C30 H30B 0.9800
C30 H30C 0.9800
C31 H31A 0.9800
C31 H31B 0.9800
C31 H31C 0.9800
O1 H10A 0.8661
O1 H10B 0.8528
O2 H20A 0.8593
O2 H20B 0.8540

loop_
_geom_torsion_atom_site_label_1
_geom_torsion_atom_site_label_2
_geom_torsion_atom_site_label_3
_geom_torsion_atom_site_label_4
_geom_torsion
C37 N43 N44 C45 129.2(3)
C37 N43 N44 Os2 -60.8(3)
N48 Os2 N44 C45 7.2(2)
C57 Os2 N44 C45 148.6(3)
C55 Os2 N44 C45 89.0(3)
C58 Os2 N44 C45 -176.4(2)
C56 Os2 N44 C45 112.1(3)
C53 Os2 N44 C45 -157.2(2)
Cl2 Os2 N44 C45 -75.5(2)
N48 Os2 N44 N43 -162.7(3)
C57 Os2 N44 N43 -21.3(3)
C55 Os2 N44 N43 -80.8(3)
C58 Os2 N44 N43 13.7(3)
C56 Os2 N44 N43 -57.8(3)
C53 Os2 N44 N43 33.0(3)
Cl2 Os2 N44 N43 114.7(2)
N44 Os2 N48 C49 178.4(3)
C57 Os2 N48 C49 102.4(3)
C55 Os2 N48 C49 42.5(3)
C54 Os2 N48 C49 7.0(3)
C56 Os2 N48 C49 78.5(3)
C53 Os2 N48 C49 -16.4(4)
Cl2 Os2 N48 C49 -94.8(3)
N44 Os2 N48 C47 -9.2(2)
C57 Os2 N48 C47 -85.1(3)
C55 Os2 N48 C47 -145.0(2)
C54 Os2 N48 C47 179.4(2)
C56 Os2 N48 C47 -109.1(2)
C53 Os2 N48 C47 156.0(2)
Cl2 Os2 N48 C47 77.6(2)
C42B C32 C33 C34 -1.2(5)
C32 C33 C34 C35 1.9(6)
C33 C34 C35 C35A -0.3(5)
C37 N36 C35A C42B 4.3(5)
C37 N36 C35A C35 -175.7(3)
C34 C35 C35A C42B -2.0(5)
C34 C35 C35A N36 178.0(3)
N44 N43 C37 N36 -14.1(5)
N44 N43 C37 C37A 166.3(3)
C35A N36 C37 N43 175.0(3)
C35A N36 C37 C37A -5.4(5)
N43 C37 C37A C42A -178.4(3)
N36 C37 C37A C42A 1.9(4)
N43 C37 C37A C37B 1.4(5)
N36 C37 C37A C37B -178.3(3)
C42A C37A C37B C41A -1.6(3)
C37 C37A C37B C41A 178.5(3)
C42A C37A C37B C38 177.7(3)
C37 C37A C37B C38 -2.1(6)
C41A C37B C38 C39 -3.0(5)
C37A C37B C38 C39 177.7(3)
C37B C38 C39 C40 0.9(5)
C37B C38 C39 Br2 -178.2(2)
C38 C39 C40 C41 1.6(6)
Br2 C39 C40 C41 -179.3(3)
C39 C40 C41 C41A -1.9(5)
C40 C41 C41A N42 -178.8(3)
C40 C41 C41A C37B -0.2(5)
C42A N42 C41A C41 178.7(3)
C42A N42 C41A C37B 0.0(4)
C38 C37B C41A C41 2.7(5)
C37A C37B C41A C41 -177.8(3)
C38 C37B C41A N42 -178.4(3)
C37A C37B C41A N42 1.0(3)
C41A N42 C42A C37A -1.0(4)
C41A N42 C42A C42B 177.7(3)
C37B C37A C42A N42 1.7(4)
C37 C37A C42A N42 -178.5(3)
C37B C37A C42A C42B -177.2(3)
C37 C37A C42A C42B 2.6(5)
N36 C35A C42B C32 -177.3(3)
C35 C35A C42B C32 2.7(5)
N36 C35A C42B C42A 0.5(4)
C35 C35A C42B C42A -179.5(3)
C33 C32 C42B C35A -1.1(5)
C33 C32 C42B C42A -178.7(3)
N42 C42A C42B C35A 177.6(3)
C37A C42A C42B C35A -3.8(4)
N42 C42A C42B C32 -4.8(5)
C37A C42A C42B C32 173.9(3)
N43 N44 C45 C47 166.5(3)
Os2 N44 C45 C47 -4.0(4)
N43 N44 C45 C46 -12.1(5)
Os2 N44 C45 C46 177.4(2)
C49 N48 C47 C52 0.6(5)
Os2 N48 C47 C52 -172.4(2)
C49 N48 C47 C45 -177.0(3)
Os2 N48 C47 C45 10.1(3)
N44 C45 C47 N48 -4.0(4)
C46 C45 C47 N48 174.6(3)
N44 C45 C47 C52 178.5(3)
C46 C45 C47 C52 -2.9(5)
C47 N48 C49 C50 2.0(5)
Os2 N48 C49 C50 174.2(3)
N48 C49 C50 C51 -3.2(6)
C49 C50 C51 C52 1.8(5)
C50 C51 C52 C47 0.6(5)
N48 C47 C52 C51 -1.8(5)
C45 C47 C52 C51 175.5(3)
N48 Os2 C53 C58 172.5(2)
N44 Os2 C53 C58 -31.4(3)
C57 Os2 C53 C58 30.1(2)
C55 Os2 C53 C58 104.4(3)
C54 Os2 C53 C58 133.5(3)
C56 Os2 C53 C58 67.5(2)
Cl2 Os2 C53 C58 -111.7(2)
N48 Os2 C53 C54 39.1(3)
N44 Os2 C53 C54 -164.8(2)
C57 Os2 C53 C54 -103.3(3)
C55 Os2 C53 C54 -29.1(2)
C58 Os2 C53 C54 -133.5(3)
C56 Os2 C53 C54 -66.0(2)
Cl2 Os2 C53 C54 114.9(2)
N48 Os2 C53 C59 -75.4(5)
N44 Os2 C53 C59 80.7(5)
C57 Os2 C53 C59 142.2(5)
C55 Os2 C53 C59 -143.5(5)
C58 Os2 C53 C59 112.1(5)
C54 Os2 C53 C59 -114.5(5)
C56 Os2 C53 C59 179.6(5)
Cl2 Os2 C53 C59 0.4(4)
C58 C53 C54 C55 2.4(5)
C59 C53 C54 C55 177.4(3)
Os2 C53 C54 C55 52.9(3)
C58 C53 C54 Os2 -50.6(3)
C59 C53 C54 Os2 124.4(3)
N48 Os2 C54 C55 72.9(2)
C57 Os2 C54 C55 -66.6(2)
C58 Os2 C54 C55 -104.3(2)
C56 Os2 C54 C55 -29.0(2)
C53 Os2 C54 C55 -132.5(3)
Cl2 Os2 C54 C55 158.42(19)
N48 Os2 C54 C53 -154.6(2)
C57 Os2 C54 C53 65.9(2)
C55 Os2 C54 C53 132.5(3)
C58 Os2 C54 C53 28.2(2)
C56 Os2 C54 C53 103.5(2)
Cl2 Os2 C54 C53 -69.1(2)
C53 C54 C55 C56 2.3(5)
Os2 C54 C55 C56 56.9(3)
C53 C54 C55 Os2 -54.6(3)
N48 Os2 C55 C54 -114.4(2)
N44 Os2 C55 C54 171.31(19)
C57 Os2 C55 C54 102.5(2)
C58 Os2 C55 C54 64.8(2)
C56 Os2 C55 C54 132.6(3)
C53 Os2 C55 C54 28.7(2)
Cl2 Os2 C55 C54 -31.9(3)
N48 Os2 C55 C56 113.0(2)
N44 Os2 C55 C56 38.7(3)
C57 Os2 C55 C56 -30.0(2)
C58 Os2 C55 C56 -67.8(2)
C54 Os2 C55 C56 -132.6(3)
C53 Os2 C55 C56 -103.9(2)
Cl2 Os2 C55 C56 -164.50(17)
C54 C55 C56 C57 -5.7(5)
Os2 C55 C56 C57 51.1(3)
C54 C55 C56 C60 176.0(3)
Os2 C55 C56 C60 -127.1(3)
C54 C55 C56 Os2 -56.8(3)
N48 Os2 C56 C57 154.9(2)
N44 Os2 C56 C57 75.8(2)
C55 Os2 C56 C57 -131.0(3)
C58 Os2 C56 C57 -29.4(2)
C54 Os2 C56 C57 -102.2(3)
C53 Os2 C56 C57 -65.9(2)
Cl2 Os2 C56 C57 -61.7(6)
N48 Os2 C56 C55 -74.1(2)
N44 Os2 C56 C55 -153.2(2)
C57 Os2 C56 C55 131.0(3)
C58 Os2 C56 C55 101.6(3)
C54 Os2 C56 C55 28.9(2)
C53 Os2 C56 C55 65.1(2)
Cl2 Os2 C56 C55 69.3(6)
N48 Os2 C56 C60 37.6(4)
N44 Os2 C56 C60 -41.5(4)
C57 Os2 C56 C60 -117.3(5)
C55 Os2 C56 C60 111.7(5)
C58 Os2 C56 C60 -146.7(4)
C54 Os2 C56 C60 140.5(4)
C53 Os2 C56 C60 176.8(4)
Cl2 Os2 C56 C60 -179.0(3)
C55 C56 C57 C58 4.6(5)
C60 C56 C57 C58 -177.2(3)
Os2 C56 C57 C58 56.2(3)
C55 C56 C57 Os2 -51.5(3)
C60 C56 C57 Os2 126.7(4)
N48 Os2 C57 C56 -39.1(3)
N44 Os2 C57 C56 -109.3(2)
C55 Os2 C57 C56 29.8(2)
C58 Os2 C57 C56 132.2(3)
C54 Os2 C57 C56 66.8(2)
C53 Os2 C57 C56 103.1(3)
Cl2 Os2 C57 C56 165.85(17)
N48 Os2 C57 C58 -171.3(2)
N44 Os2 C57 C58 118.4(2)
C55 Os2 C57 C58 -102.5(3)
C54 Os2 C57 C58 -65.5(2)
C56 Os2 C57 C58 -132.2(3)
C53 Os2 C57 C58 -29.1(2)
Cl2 Os2 C57 C58 33.6(3)
C54 C53 C58 C57 -3.4(5)
C59 C53 C58 C57 -178.4(3)
Os2 C53 C58 C57 -54.6(3)
C54 C53 C58 Os2 51.2(3)
C59 C53 C58 Os2 -123.9(3)
C56 C57 C58 C53 -0.2(5)
Os2 C57 C58 C53 56.8(3)
C56 C57 C58 Os2 -57.0(3)
N44 Os2 C58 C53 160.4(2)
C57 Os2 C58 C53 -131.4(3)
C55 Os2 C58 C53 -64.9(2)
C54 Os2 C58 C53 -28.2(2)
C56 Os2 C58 C53 -102.2(3)
Cl2 Os2 C58 C53 71.8(2)
N44 Os2 C58 C57 -68.2(2)
C55 Os2 C58 C57 66.5(2)
C54 Os2 C58 C57 103.2(2)
C56 Os2 C58 C57 29.2(2)
C53 Os2 C58 C57 131.4(3)
Cl2 Os2 C58 C57 -156.82(19)
C57 C56 C60 C61 -118.0(5)
C55 C56 C60 C61 60.1(6)
Os2 C56 C60 C61 -27.5(7)
C57 C56 C60 C62 15.3(6)
C55 C56 C60 C62 -166.6(5)
Os2 C56 C60 C62 105.8(5)
C6 N12 N13 C14 138.5(3)
C6 N12 N13 Os1 -58.9(3)
N17 Os1 N13 C14 -0.4(2)
C24 Os1 N13 C14 142.5(2)
C26 Os1 N13 C14 81.6(3)
C23 Os1 N13 C14 176.4(2)
C27 Os1 N13 C14 99.1(6)
C22 Os1 N13 C14 -165.4(2)
C25 Os1 N13 C14 105.5(2)
Cl1 Os1 N13 C14 -83.0(2)
N17 Os1 N13 N12 -162.9(2)
C24 Os1 N13 N12 -20.1(2)
C26 Os1 N13 N12 -81.0(3)
C23 Os1 N13 N12 13.8(3)
C27 Os1 N13 N12 -63.5(6)
C22 Os1 N13 N12 32.0(3)
C25 Os1 N13 N12 -57.1(2)
Cl1 Os1 N13 N12 114.4(2)
N13 Os1 N17 C18 -178.5(3)
C24 Os1 N17 C18 106.3(3)
C26 Os1 N17 C18 49.6(3)
C27 Os1 N17 C18 13.3(3)
C22 Os1 N17 C18 -10.8(3)
C25 Os1 N17 C18 84.7(3)
Cl1 Os1 N17 C18 -90.8(3)
N13 Os1 N17 C16 -5.8(2)
C24 Os1 N17 C16 -81.1(3)
C26 Os1 N17 C16 -137.7(2)
C27 Os1 N17 C16 -174.0(2)
C22 Os1 N17 C16 161.8(2)
C25 Os1 N17 C16 -102.7(2)
Cl1 Os1 N17 C16 81.9(2)
C11B C1 C2 C3 -0.3(5)
C1 C2 C3 C4 0.3(5)
C2 C3 C4 C4A -0.5(5)
C3 C4 C4A N5 179.4(3)
C3 C4 C4A C11B 0.7(5)
C6 N5 C4A C4 -173.7(3)
C6 N5 C4A C11B 5.0(5)
N13 N12 C6 N5 -14.0(4)
N13 N12 C6 C6A 166.5(3)
C4A N5 C6 N12 174.3(3)
C4A N5 C6 C6A -6.1(4)
N12 C6 C6A C11A -176.8(3)
N5 C6 C6A C11A 3.6(4)
N12 C6 C6A C6B -2.3(5)
N5 C6 C6A C6B 178.1(3)
C11A C6A C6B C7 176.6(4)
C6 C6A C6B C7 1.6(6)
C11A C6A C6B C10A -0.4(3)
C6 C6A C6B C10A -175.4(3)
C10A C6B C7 C8 0.8(5)
C6A C6B C7 C8 -175.9(3)
C6B C7 C8 C9 -0.2(5)
C6B C7 C8 Br1 178.5(2)
C7 C8 C9 C10 -1.0(6)
Br1 C8 C9 C10 -179.7(3)
C8 C9 C10 C10A 1.5(5)
C11A N11 C10A C10 -176.2(3)
C11A N11 C10A C6B 1.9(4)
C9 C10 C10A N11 177.0(3)
C9 C10 C10A C6B -0.9(5)
C7 C6B C10A N11 -178.5(3)
C6A C6B C10A N11 -0.9(4)
C7 C6B C10A C10 -0.2(5)
C6A C6B C10A C10 177.4(3)
C10A N11 C11A C6A -2.2(4)
C10A N11 C11A C11B 175.1(3)
C6 C6A C11A N11 177.3(3)
C6B C6A C11A N11 1.5(4)
C6 C6A C11A C11B -0.1(5)
C6B C6A C11A C11B -175.9(3)
C2 C1 C11B C4A 0.5(5)
C2 C1 C11B C11A -177.7(3)
C4 C4A C11B C1 -0.7(5)
N5 C4A C11B C1 -179.3(3)
C4 C4A C11B C11A 177.7(3)
N5 C4A C11B C11A -1.0(4)
N11 C11A C11B C1 0.1(5)
C6A C11A C11B C1 177.0(3)
N11 C11A C11B C4A -178.2(3)
C6A C11A C11B C4A -1.2(4)
N12 N13 C14 C16 169.7(3)
Os1 N13 C14 C16 6.0(4)
N12 N13 C14 C15 -5.0(4)
Os1 N13 C14 C15 -168.7(2)
C18 N17 C16 C21 3.1(5)
Os1 N17 C16 C21 -170.1(2)
C18 N17 C16 C14 -176.2(3)
Os1 N17 C16 C14 10.7(3)
N13 C14 C16 N17 -10.9(4)
C15 C14 C16 N17 163.9(3)
N13 C14 C16 C21 169.9(3)
C15 C14 C16 C21 -15.3(5)
C16 N17 C18 C19 -1.0(5)
Os1 N17 C18 C19 171.5(2)
N17 C18 C19 C20 -1.9(5)
C18 C19 C20 C21 2.8(5)
N17 C16 C21 C20 -2.1(5)
C14 C16 C21 C20 177.0(3)
C19 C20 C21 C16 -0.8(5)
N17 Os1 C22 C27 40.5(3)
N13 Os1 C22 C27 -160.9(2)
C24 Os1 C22 C27 -102.7(2)
C26 Os1 C22 C27 -29.1(2)
C23 Os1 C22 C27 -132.3(3)
C25 Os1 C22 C27 -65.6(2)
Cl1 Os1 C22 C27 117.7(2)
N17 Os1 C22 C23 172.82(19)
N13 Os1 C22 C23 -28.6(3)
C24 Os1 C22 C23 29.6(2)
C26 Os1 C22 C23 103.2(2)
C27 Os1 C22 C23 132.3(3)
C25 Os1 C22 C23 66.6(2)
Cl1 Os1 C22 C23 -110.0(2)
N17 Os1 C22 C28 -73.6(4)
N13 Os1 C22 C28 85.0(4)
C24 Os1 C22 C28 143.2(4)
C26 Os1 C22 C28 -143.2(4)
C23 Os1 C22 C28 113.6(4)
C27 Os1 C22 C28 -114.1(4)
C25 Os1 C22 C28 -179.7(4)
Cl1 Os1 C22 C28 3.6(3)
C27 C22 C23 C24 -2.0(5)
C28 C22 C23 C24 -177.6(3)
Os1 C22 C23 C24 -54.5(3)
C27 C22 C23 Os1 52.6(3)
C28 C22 C23 Os1 -123.1(3)
N13 Os1 C23 C24 -65.1(2)
C26 Os1 C23 C24 65.5(2)
C27 Os1 C23 C24 102.7(2)
C22 Os1 C23 C24 131.7(3)
C25 Os1 C23 C24 28.6(2)
Cl1 Os1 C23 C24 -154.88(18)
N13 Os1 C23 C22 163.14(19)
C24 Os1 C23 C22 -131.7(3)
C26 Os1 C23 C22 -66.2(2)
C27 Os1 C23 C22 -29.0(2)
C25 Os1 C23 C22 -103.2(2)
Cl1 Os1 C23 C22 73.4(2)
C22 C23 C24 C25 0.0(5)
Os1 C23 C24 C25 -55.5(3)
C22 C23 C24 Os1 55.6(3)
N17 Os1 C24 C23 -168.31(18)
N13 Os1 C24 C23 121.6(2)
C26 Os1 C24 C23 -103.7(2)
C27 Os1 C24 C23 -66.5(2)
C22 Os1 C24 C23 -29.5(2)
C25 Os1 C24 C23 -133.4(3)
Cl1 Os1 C24 C23 35.7(2)
N17 Os1 C24 C25 -34.9(3)
N13 Os1 C24 C25 -105.0(2)
C26 Os1 C24 C25 29.7(2)
C23 Os1 C24 C25 133.4(3)
C27 Os1 C24 C25 67.0(2)
C22 Os1 C24 C25 103.9(2)
Cl1 Os1 C24 C25 169.12(15)
C23 C24 C25 C26 3.1(5)
Os1 C24 C25 C26 -51.5(3)
C23 C24 C25 C29 -179.3(3)
Os1 C24 C25 C29 126.1(3)
C23 C24 C25 Os1 54.6(3)
N17 Os1 C25 C26 -70.9(2)
N13 Os1 C25 C26 -149.90(19)
C24 Os1 C25 C26 131.1(3)
C23 Os1 C25 C26 102.4(2)
C27 Os1 C25 C26 28.72(19)
C22 Os1 C25 C26 65.3(2)
Cl1 Os1 C25 C26 83.7(5)
N17 Os1 C25 C24 158.0(2)
N13 Os1 C25 C24 79.0(2)
C26 Os1 C25 C24 -131.1(3)
C23 Os1 C25 C24 -28.6(2)
C27 Os1 C25 C24 -102.4(2)
C22 Os1 C25 C24 -65.8(2)
Cl1 Os1 C25 C24 -47.4(6)
N17 Os1 C25 C29 40.5(4)
N13 Os1 C25 C29 -38.4(3)
C24 Os1 C25 C29 -117.4(4)
C26 Os1 C25 C29 111.5(4)
C23 Os1 C25 C29 -146.1(4)
C27 Os1 C25 C29 140.2(4)
C22 Os1 C25 C29 176.7(4)
Cl1 Os1 C25 C29 -164.8(3)
C24 C25 C26 C27 -4.4(5)
C29 C25 C26 C27 177.9(3)
Os1 C25 C26 C27 -55.8(3)
C24 C25 C26 Os1 51.4(3)
C29 C25 C26 Os1 -126.3(3)
N17 Os1 C26 C25 115.6(2)
N13 Os1 C26 C25 41.1(2)
C24 Os1 C26 C25 -30.0(2)
C23 Os1 C26 C25 -67.3(2)
C27 Os1 C26 C25 -133.3(3)
C22 Os1 C26 C25 -104.5(2)
Cl1 Os1 C26 C25 -163.47(16)
N17 Os1 C26 C27 -111.05(19)
N13 Os1 C26 C27 174.38(17)
C24 Os1 C26 C27 103.3(2)
C23 Os1 C26 C27 66.1(2)
C22 Os1 C26 C27 28.81(19)
C25 Os1 C26 C27 133.3(3)
Cl1 Os1 C26 C27 -30.1(3)
C23 C22 C27 C26 0.7(5)
C28 C22 C27 C26 176.4(3)
Os1 C22 C27 C26 52.7(3)
C23 C22 C27 Os1 -52.0(3)
C28 C22 C27 Os1 123.7(3)
C25 C26 C27 C22 2.6(5)
Os1 C26 C27 C22 -53.8(3)
C25 C26 C27 Os1 56.4(3)
N17 Os1 C27 C22 -152.5(2)
N13 Os1 C27 C22 111.0(5)
C24 Os1 C27 C22 66.8(2)
C26 Os1 C27 C22 132.6(3)
C23 Os1 C27 C22 29.3(2)
C25 Os1 C27 C22 104.2(2)
Cl1 Os1 C27 C22 -66.8(2)
N17 Os1 C27 C26 74.9(2)
N13 Os1 C27 C26 -21.6(6)
C24 Os1 C27 C26 -65.8(2)
C23 Os1 C27 C26 -103.3(2)
C22 Os1 C27 C26 -132.6(3)
C25 Os1 C27 C26 -28.41(19)
Cl1 Os1 C27 C26 160.54(17)
C26 C25 C29 C30 71.7(4)
C24 C25 C29 C30 -105.8(4)
Os1 C25 C29 C30 -15.2(5)
C26 C25 C29 C31 -159.6(3)
C24 C25 C29 C31 22.9(5)
Os1 C25 C29 C31 113.5(4)
